data_2218148
loop_
_publ_author_name
'Kashmiri, Mmuhammad Akram'
'Tahir, M. Nawaz'
'Akhtar, Muhammad'
'Ahmed, Mushtaq'
'Hanif Ch, Asif'

_publ_section_title
;
 4-[(<i>E</i>)-Phenyliminomethyl]benzonitrile
;
_journal_coeditor_code HK2445
_journal_issue 5
_journal_name_full 'Acta Crystallographica Section E'
_journal_page_first o790
_journal_paper_doi 10.1107/S1600536808008672
_journal_volume 64
_journal_year 2008
_chemical_formula_iupac 'C14 H10 N2'
_chemical_formula_moiety 'C14 H10 N2'
_chemical_formula_sum 'C14 H10 N2'
_chemical_formula_weight 206.24
_chemical_name_systematic
;
4-[(<i>E</i>)-Phenyliminomethyl]benzonitrile
;
_space_group_IT_number 14
_symmetry_cell_setting monoclinic
_symmetry_space_group_name_Hall '-P 2yn'
_symmetry_space_group_name_H-M 'P 1 21/n 1'
_atom_sites_solution_hydrogens geom
_atom_sites_solution_primary direct
_atom_sites_solution_secondary difmap
_audit_creation_method SHELXL97
_cell_angle_alpha 90.00
_cell_angle_beta 96.177(2)
_cell_angle_gamma 90.00
_cell_formula_units_Z 4
_cell_length_a 7.2673(4)
_cell_length_b 10.0287(7)
_cell_length_c 15.4306(12)
_cell_measurement_reflns_used 2883
_cell_measurement_temperature 296(2)
_cell_measurement_theta_max 28.73
_cell_measurement_theta_min 2.43
_cell_volume 1118.08(13)
_computing_cell_refinement 'APEX2 (Bruker, 2007)'
_computing_data_collection 'APEX2 (Bruker, 2007)'
_computing_data_reduction 'SAINT (Bruker, 2007)'
_computing_molecular_graphics 'ORTEP-3 for Windows (Farrugia, 1997) and PLATON (Spek, 2003)'
_computing_publication_material
;
WinGX (Farrugia, 1999) and PLATON (Spek, 2003).
;
_computing_structure_refinement 'SHELXL97 (Sheldrick, 2008)'
_computing_structure_solution 'SHELXS97 (Sheldrick, 2008)'
_diffrn_ambient_temperature 296(2)
_diffrn_detector_area_resol_mean 7.30
_diffrn_measured_fraction_theta_full 0.998
_diffrn_measured_fraction_theta_max 0.998
_diffrn_measurement_device_type 'Bruker Kappa-APEXII CCD'
_diffrn_measurement_method \w
_diffrn_radiation_monochromator graphite
_diffrn_radiation_source 'fine-focus sealed tube'
_diffrn_radiation_type MoK\a
_diffrn_radiation_wavelength 0.71073
_diffrn_reflns_av_R_equivalents 0.0471
_diffrn_reflns_av_sigmaI/netI 0.0540
_diffrn_reflns_limit_h_max 9
_diffrn_reflns_limit_h_min -9
_diffrn_reflns_limit_k_max 13
_diffrn_reflns_limit_k_min -13
_diffrn_reflns_limit_l_max 20
_diffrn_reflns_limit_l_min -20
_diffrn_reflns_number 13128
_diffrn_reflns_theta_full 28.73
_diffrn_reflns_theta_max 28.73
_diffrn_reflns_theta_min 2.43
_diffrn_standards_number 0
_exptl_absorpt_coefficient_mu 0.074
_exptl_absorpt_correction_T_max 0.994
_exptl_absorpt_correction_T_min 0.983
_exptl_absorpt_correction_type multi-scan
_exptl_absorpt_process_details '(SADABS; Bruker, 2005)'
_exptl_crystal_colour yellow
_exptl_crystal_density_diffrn 1.226
_exptl_crystal_density_method 'not measured'
_exptl_crystal_description prismatic
_exptl_crystal_F_000 432
_exptl_crystal_size_max 0.20
_exptl_crystal_size_mid 0.15
_exptl_crystal_size_min 0.12
_refine_diff_density_max 0.128
_refine_diff_density_min -0.104
_refine_ls_extinction_coef 0.013(2)
_refine_ls_extinction_expression Fc^*^=kFc[1+0.001xFc^2^\l^3^/sin(2\q)]^-1/4^
_refine_ls_extinction_method none
_refine_ls_goodness_of_fit_ref 1.031
_refine_ls_hydrogen_treatment refall
_refine_ls_matrix_type full
_refine_ls_number_parameters 176
_refine_ls_number_reflns 2883
_refine_ls_restrained_S_all 1.031
_refine_ls_R_factor_gt 0.0462
_refine_ls_shift/su_max 0.000
_refine_ls_shift/su_mean 0.000
_refine_ls_structure_factor_coef Fsqd
_refine_ls_weighting_details 'calc w=1/[\s^2^(Fo^2^)+(0.0364P)^2^] where P=(Fo^2^+2Fc^2^)/3'
_refine_ls_weighting_scheme calc
_refine_ls_wR_factor_gt 0.0840
_refine_ls_wR_factor_ref 0.1181
_reflns_number_gt 1423
_reflns_number_total 2883
_reflns_threshold_expression I>2\s(I)
_cod_data_source_file hk2445.cif
_cod_data_source_block I
_cod_original_sg_symbol_H-M 'P 21/n'
_cod_database_code 2218148
_cod_database_fobs_code 2218148

loop_
_symmetry_equiv_pos_as_xyz
'x, y, z'
'-x+1/2, y+1/2, -z+1/2'
'-x, -y, -z'
'x+1/2, -y+1/2, z+1/2'

loop_
_atom_site_type_symbol
_atom_site_label
_atom_site_fract_x
_atom_site_fract_y
_atom_site_fract_z
_atom_site_U_iso_or_equiv
_atom_site_adp_type
_atom_site_calc_flag
_atom_site_occupancy
N N1 0.70615(14) 0.08086(11) 0.10666(8) 0.0518(3) Uani d 1
N N2 0.05182(19) 0.57458(14) -0.13327(10) 0.0855(5) Uani d 1
C C1 0.57569(17) 0.23345(13) -0.00193(9) 0.0462(4) Uani d 1
C C2 0.40486(19) 0.23930(15) 0.03050(10) 0.0559(4) Uani d 1
H H2 0.3870(17) 0.1816(14) 0.0777(9) 0.067 Uiso d 1
C C3 0.27073(19) 0.32560(16) -0.00409(10) 0.0593(4) Uani d 1
H H3 0.1494(18) 0.3263(13) 0.0181(9) 0.071 Uiso d 1
C C4 0.30456(17) 0.40866(13) -0.07259(9) 0.0493(4) Uani d 1
C C5 0.4727(2) 0.40351(15) -0.10663(10) 0.0538(4) Uani d 1
H H5 0.4929(16) 0.4628(13) -0.1547(9) 0.065 Uiso d 1
C C6 0.60682(19) 0.31589(15) -0.07083(10) 0.0528(4) Uani d 1
H H6 0.7273(17) 0.3117(13) -0.0919(9) 0.063 Uiso d 1
C C7 0.72303(19) 0.14630(14) 0.03760(10) 0.0519(4) Uani d 1
H H7 0.8385(17) 0.1419(12) 0.0080(8) 0.062 Uiso d 1
C C8 0.1639(2) 0.50057(16) -0.10713(10) 0.0610(4) Uani d 1
C C9 0.85826(18) 0.00574(13) 0.14575(9) 0.0476(4) Uani d 1
C C10 0.8196(2) -0.11183(15) 0.18708(10) 0.0569(4) Uani d 1
H H10 0.6901(18) -0.1361(13) 0.1860(9) 0.068 Uiso d 1
C C11 0.9612(2) -0.18768(16) 0.22793(10) 0.0657(5) Uani d 1
H H11 0.9274(18) -0.2675(15) 0.2552(10) 0.079 Uiso d 1
C C12 1.1415(2) -0.14576(17) 0.22995(11) 0.0668(5) Uani d 1
H H12 1.2406(18) -0.1973(15) 0.2609(10) 0.080 Uiso d 1
C C13 1.1803(2) -0.02736(18) 0.19159(11) 0.0684(5) Uani d 1
H H13 1.305(2) 0.0051(15) 0.1918(9) 0.082 Uiso d 1
C C14 1.03990(19) 0.04859(16) 0.14922(11) 0.0605(4) Uani d 1
H H14 1.0655(18) 0.1354(14) 0.1248(9) 0.073 Uiso d 1

loop_
_atom_site_aniso_label
_atom_site_aniso_U_11
_atom_site_aniso_U_22
_atom_site_aniso_U_33
_atom_site_aniso_U_12
_atom_site_aniso_U_13
_atom_site_aniso_U_23
N1 0.0550(7) 0.0462(7) 0.0531(8) 0.0004(5) 0.0010(6) 0.0009(6)
N2 0.0759(9) 0.0934(11) 0.0861(11) 0.0287(9) 0.0031(8) 0.0113(9)
C1 0.0490(8) 0.0449(8) 0.0445(9) 0.0007(6) 0.0040(7) -0.0042(7)
C2 0.0552(8) 0.0586(10) 0.0550(11) -0.0002(8) 0.0104(8) 0.0092(8)
C3 0.0482(8) 0.0703(11) 0.0606(11) 0.0040(8) 0.0109(8) 0.0044(9)
C4 0.0509(8) 0.0485(9) 0.0473(9) 0.0033(7) -0.0005(7) -0.0045(7)
C5 0.0621(9) 0.0525(9) 0.0470(10) 0.0015(7) 0.0070(8) 0.0037(7)
C6 0.0511(8) 0.0595(10) 0.0490(10) 0.0035(8) 0.0102(7) 0.0008(8)
C7 0.0531(8) 0.0507(9) 0.0518(10) 0.0023(7) 0.0060(7) -0.0034(8)
C8 0.0597(9) 0.0658(11) 0.0571(11) 0.0072(9) 0.0036(8) -0.0016(9)
C9 0.0559(8) 0.0414(8) 0.0447(9) 0.0025(7) 0.0024(7) -0.0017(7)
C10 0.0656(9) 0.0498(9) 0.0535(10) -0.0058(8) -0.0024(8) 0.0003(8)
C11 0.0921(12) 0.0461(10) 0.0556(11) -0.0021(9) -0.0072(9) 0.0045(8)
C12 0.0790(12) 0.0624(11) 0.0565(11) 0.0186(9) -0.0047(9) 0.0014(9)
C13 0.0580(9) 0.0749(12) 0.0718(12) 0.0052(9) 0.0051(9) 0.0107(10)
C14 0.0570(9) 0.0559(9) 0.0682(12) 0.0006(8) 0.0046(8) 0.0136(9)

loop_
_atom_type_symbol
_atom_type_description
_atom_type_scat_dispersion_real
_atom_type_scat_dispersion_imag
_atom_type_scat_source
C C 0.0033 0.0016 'International Tables Vol C Tables 4.2.6.8 and 6.1.1.4'
H H 0.0000 0.0000 'International Tables Vol C Tables 4.2.6.8 and 6.1.1.4'
N N 0.0061 0.0033 'International Tables Vol C Tables 4.2.6.8 and 6.1.1.4'

loop_
_geom_angle_atom_site_label_1
_geom_angle_atom_site_label_2
_geom_angle_atom_site_label_3
_geom_angle
C7 N1 C9 119.40(12)
C6 C1 C2 118.54(13)
C6 C1 C7 120.26(12)
C2 C1 C7 121.16(13)
C3 C2 C1 120.87(14)
C3 C2 H2 122.3(8)
C1 C2 H2 116.8(8)
C2 C3 C4 119.97(14)
C2 C3 H3 119.9(8)
C4 C3 H3 120.1(8)
C5 C4 C3 120.20(13)
C5 C4 C8 120.42(13)
C3 C4 C8 119.37(13)
C6 C5 C4 119.08(14)
C6 C5 H5 122.3(7)
C4 C5 H5 118.6(7)
C5 C6 C1 121.34(14)
C5 C6 H6 121.2(8)
C1 C6 H6 117.5(8)
N1 C7 C1 121.76(13)
N1 C7 H7 121.6(7)
C1 C7 H7 116.7(8)
N2 C8 C4 178.87(17)
C10 C9 C14 119.13(13)
C10 C9 N1 117.48(12)
C14 C9 N1 123.25(13)
C11 C10 C9 120.22(14)
C11 C10 H10 123.0(8)
C9 C10 H10 116.8(8)
C12 C11 C10 120.37(16)
C12 C11 H11 122.7(9)
C10 C11 H11 116.9(9)
C13 C12 C11 119.72(16)
C13 C12 H12 119.9(8)
C11 C12 H12 120.3(8)
C12 C13 C14 120.48(16)
C12 C13 H13 121.9(9)
C14 C13 H13 117.6(9)
C13 C14 C9 120.02(14)
C13 C14 H14 121.0(8)
C9 C14 H14 118.9(8)

loop_
_geom_bond_atom_site_label_1
_geom_bond_atom_site_label_2
_geom_bond_distance
N1 C7 1.2686(17)
N1 C9 1.4177(16)
N2 C8 1.1429(17)
C1 C6 1.3845(19)
C1 C2 1.3888(17)
C1 C7 1.4635(18)
C2 C3 1.3683(19)
C2 H2 0.950(14)
C3 C4 1.3883(19)
C3 H3 0.979(13)
C4 C5 1.3823(19)
C4 C8 1.436(2)
C5 C6 1.3823(19)
C5 H5 0.975(13)
C6 H6 0.967(12)
C7 H7 0.999(12)
C9 C10 1.3835(18)
C9 C14 1.3838(18)
C10 C11 1.376(2)
C10 H10 0.971(12)
C11 C12 1.373(2)
C11 H11 0.949(15)
C12 C13 1.370(2)
C12 H12 0.970(14)
C13 C14 1.3801(19)
C13 H13 0.965(14)
C14 H14 0.975(14)

loop_
_geom_hbond_atom_site_label_D
_geom_hbond_atom_site_label_H
_geom_hbond_atom_site_label_A
_geom_hbond_site_symmetry_A
_geom_hbond_distance_DH
_geom_hbond_distance_HA
_geom_hbond_distance_DA
_geom_hbond_angle_DHA
C3 H3 N2 3_565 0.980(13) 2.616(14) 3.473(2) 146.1(10)
C5 H5 Cg 4_454 0.975(13) 2.650(14) 3.5970(17) 163.9(11)

loop_
_geom_torsion_atom_site_label_1
_geom_torsion_atom_site_label_2
_geom_torsion_atom_site_label_3
_geom_torsion_atom_site_label_4
_geom_torsion
C6 C1 C2 C3 -0.7(2)
C7 C1 C2 C3 176.87(14)
C1 C2 C3 C4 0.1(2)
C2 C3 C4 C5 0.7(2)
C2 C3 C4 C8 -178.79(13)
C3 C4 C5 C6 -0.8(2)
C8 C4 C5 C6 178.69(13)
C4 C5 C6 C1 0.1(2)
C2 C1 C6 C5 0.6(2)
C7 C1 C6 C5 -176.99(12)
C9 N1 C7 C1 -175.33(11)
C6 C1 C7 N1 172.00(13)
C2 C1 C7 N1 -5.6(2)
C7 N1 C9 C10 -146.46(13)
C7 N1 C9 C14 37.8(2)
C14 C9 C10 C11 -2.7(2)
N1 C9 C10 C11 -178.56(14)
C9 C10 C11 C12 1.6(2)
C10 C11 C12 C13 0.5(3)
C11 C12 C13 C14 -1.5(3)
C12 C13 C14 C9 0.4(3)
C10 C9 C14 C13 1.6(2)
N1 C9 C14 C13 177.28(14)

loop_
_cod_related_entry_id
_cod_related_entry_database
_cod_related_entry_code
1 ChemSpider 3448803
